data_7701020
loop_
_publ_author_name
'K\"uhne, Irina A'
'Ungur, Liviu'
'Esien, Kane'
'Carter, Anthony B.'
'Gordon, John D.'
'Pauly, Cameron'
'M\"uller-Bunz, Helge'
'Felton, Solveig'
'Zerulla, Dominic'
'Morgan, Grace G.'

_publ_section_title
;
 Comparison of two field-induced Er<sup>III</sup> single ion magnets.
;
_journal_issue 41
_journal_name_full 'Dalton transactions (Cambridge, England : 2003)'
_journal_page_first 15679
_journal_page_last 15686
_journal_paper_doi 10.1039/c9dt02434d
_journal_volume 48
_journal_year 2019
_chemical_absolute_configuration ad
_chemical_formula_moiety 'C28 H40 Er N5 O6, C2 H6 O, H2 O'
_chemical_formula_sum 'C30 H48 Er N5 O8'
_chemical_formula_weight 773.99
_space_group_crystal_system orthorhombic
_space_group_IT_number 19
_space_group_name_Hall 'P 2ac 2ab'
_space_group_name_H-M_alt 'P 21 21 21'
_symmetry_space_group_name_Hall 'P 2ac 2ab'
_symmetry_space_group_name_H-M 'P 21 21 21'
_atom_sites_solution_hydrogens mixed
_atom_sites_solution_primary isomor
_audit_creation_method SHELXL-2014
_audit_update_record
;
2019-08-14 deposited with the CCDC.    2019-09-03 downloaded from the CCDC.
;
_cell_angle_alpha 90
_cell_angle_beta 90
_cell_angle_gamma 90
_cell_formula_units_Z 4
_cell_length_a 10.6073(3)
_cell_length_b 15.3338(4)
_cell_length_c 20.4350(5)
_cell_measurement_reflns_used 9294
_cell_measurement_temperature 293(2)
_cell_measurement_theta_max 26.8500
_cell_measurement_theta_min 3.4010
_cell_volume 3323.76(15)
_computing_cell_refinement 'CrysAlisPro 1.171.38.41 (Rigaku OD, 2015)'
_computing_data_collection 'CrysAlisPro 1.171.38.41 (Rigaku OD, 2015)'
_computing_data_reduction 'CrysAlisPro 1.171.38.41 (Rigaku OD, 2015)'
_computing_molecular_graphics
;
Mercury (Macrae, C. F., Edgington, P. R., McCabe, P., Pidcock, E., Shields,
G. P., Taylor, R., Towler, M. & van de Streek, J. (2006).
J. Appl. Cryst. 39, 453-457.)
;
_computing_publication_material
;
ciftab (Sheldrick, G.M. (1997). Acta Cryst. A64, 112-122.)
;
_computing_structure_refinement 'SHELXL-2014 (Sheldrick, 2014)'
_computing_structure_solution 'SHELXS-2014 (Sheldrick, 2014)'
_diffrn_ambient_temperature 293(2)
_diffrn_detector_area_resol_mean 10.3196
_diffrn_measured_fraction_theta_full 0.996
_diffrn_measured_fraction_theta_max 0.988
_diffrn_measurement_device_type 'SuperNova, Dual, Cu at zero, Atlas'
_diffrn_measurement_method '\w scans'
_diffrn_radiation_type MoK\a
_diffrn_radiation_wavelength 0.71073
_diffrn_reflns_av_R_equivalents 0.0493
_diffrn_reflns_av_unetI/netI 0.0526
_diffrn_reflns_Laue_measured_fraction_full 0.996
_diffrn_reflns_Laue_measured_fraction_max 0.988
_diffrn_reflns_limit_h_max 13
_diffrn_reflns_limit_h_min -10
_diffrn_reflns_limit_k_max 17
_diffrn_reflns_limit_k_min -19
_diffrn_reflns_limit_l_max 25
_diffrn_reflns_limit_l_min -22
_diffrn_reflns_number 20346
_diffrn_reflns_point_group_measured_fraction_full 0.990
_diffrn_reflns_point_group_measured_fraction_max 0.967
_diffrn_reflns_theta_full 25.242
_diffrn_reflns_theta_max 27.130
_diffrn_reflns_theta_min 2.768
_diffrn_source 'micro-focus sealed X-ray tube'
_exptl_absorpt_coefficient_mu 2.579
_exptl_absorpt_correction_T_max 0.073
_exptl_absorpt_correction_T_min 0.015
_exptl_absorpt_correction_type gaussian
_exptl_absorpt_process_details
; 
CrysAlisPro 1.171.38.41 (Rigaku Oxford Diffraction, 2015) 
Numerical absorption correction based on gaussian integration over 
a multifaceted crystal model 
Empirical absorption correction using spherical harmonics, 
implemented in SCALE3 ABSPACK scaling algorithm. 
;
_exptl_crystal_colour 'clear pale yellow'
_exptl_crystal_density_diffrn 1.547
_exptl_crystal_description prism
_exptl_crystal_F_000 1580
_exptl_crystal_recrystallization_method 'Re-crystallisation from solvent: ethanol'
_exptl_crystal_size_max 0.362
_exptl_crystal_size_mid 0.251
_exptl_crystal_size_min 0.187
_refine_diff_density_max 1.124
_refine_diff_density_min -0.504
_refine_diff_density_rms 0.085
_refine_ls_abs_structure_details
;
 Flack x determined using 2582 quotients [(I+)-(I-)]/[(I+)+(I-)]
 (Parsons, Flack and Wagner, Acta Cryst. B69 (2013) 249-259).
;
_refine_ls_abs_structure_Flack -0.024(11)
_refine_ls_extinction_method none
_refine_ls_goodness_of_fit_ref 1.042
_refine_ls_hydrogen_treatment constr
_refine_ls_matrix_type full
_refine_ls_number_parameters 405
_refine_ls_number_reflns 7128
_refine_ls_number_restraints 0
_refine_ls_restrained_S_all 1.042
_refine_ls_R_factor_all 0.0438
_refine_ls_R_factor_gt 0.0379
_refine_ls_shift/su_max 0.001
_refine_ls_shift/su_mean 0.000
_refine_ls_structure_factor_coef Fsqd
_refine_ls_weighting_details 'w=1/[\s^2^(Fo^2^)+(0.0467P)^2^] where P=(Fo^2^+2Fc^2^)/3'
_refine_ls_weighting_scheme calc
_refine_ls_wR_factor_gt 0.0851
_refine_ls_wR_factor_ref 0.0909
_reflns_Friedel_coverage 0.753
_reflns_Friedel_fraction_full 0.982
_reflns_Friedel_fraction_max 0.941
_reflns_number_gt 6512
_reflns_number_total 7128
_reflns_threshold_expression 'I > 2\s(I)'
_cod_data_source_file c9dt02434d2.cif
_cod_data_source_block mor1276_2
_cod_depositor_comments 'Adding full bibliography for 7701018--7701021.cif.'
_cod_database_code 7701020
_shelx_space_group_comment
; 
The symmetry employed for this shelxl refinement is uniquely defined 
by the following loop, which should always be used as a source of 
symmetry information in preference to the above space-group names. 
They are only intended as comments. 
;
_shelxl_version_number 2014-3

loop_
_space_group_symop_operation_xyz
'x, y, z'
'-x+1/2, -y, z+1/2'
'-x, y+1/2, -z+1/2'
'x+1/2, -y+1/2, -z'

loop_
_atom_site_label
_atom_site_type_symbol
_atom_site_fract_x
_atom_site_fract_y
_atom_site_fract_z
_atom_site_U_iso_or_equiv
_atom_site_adp_type
_atom_site_occupancy
_atom_site_site_symmetry_order
_atom_site_calc_flag
_atom_site_refinement_flags_posn
_atom_site_refinement_flags_adp
Er Er 0.58579(3) 0.59386(2) 0.31626(2) 0.03853(11) Uani 1 1 d . .
O1 O 0.6458(5) 0.5559(4) 0.2167(3) 0.0524(14) Uani 1 1 d . .
C1 C 0.6052(8) 0.5322(5) 0.1592(4) 0.0445(18) Uani 1 1 d . .
C2 C 0.6889(8) 0.5307(6) 0.1046(4) 0.0512(19) Uani 1 1 d . .
O2 O 0.8070(6) 0.5615(4) 0.1185(3) 0.0627(16) Uani 1 1 d . .
C7 C 0.8930(9) 0.5738(7) 0.0642(4) 0.070(3) Uani 1 1 d . .
H7A H 0.8553 0.6113 0.0313 0.085 Uiso 1 1 calc R U
H7B H 0.9132 0.5182 0.0441 0.085 Uiso 1 1 calc R U
C8 C 1.0083(11) 0.6147(9) 0.0913(6) 0.096(4) Uani 1 1 d . .
H8A H 1.0392 0.5802 0.1271 0.144 Uiso 1 1 calc R U
H8B H 0.9887 0.6723 0.1066 0.144 Uiso 1 1 calc R U
H8C H 1.0715 0.6181 0.0578 0.144 Uiso 1 1 calc R U
C3 C 0.6489(9) 0.5010(7) 0.0448(4) 0.064(2) Uani 1 1 d . .
H3A H 0.7059 0.4984 0.0103 0.076 Uiso 1 1 calc R U
C4 C 0.5254(10) 0.4747(8) 0.0346(4) 0.076(3) Uani 1 1 d . .
H4 H 0.5004 0.4539 -0.0062 0.091 Uiso 1 1 calc R U
C5 C 0.4399(9) 0.4796(7) 0.0855(4) 0.063(2) Uani 1 1 d . .
H5 H 0.3564 0.4635 0.0785 0.076 Uiso 1 1 calc R U
C6 C 0.4776(8) 0.5085(5) 0.1475(4) 0.0487(18) Uani 1 1 d . .
C9 C 0.3829(6) 0.5147(5) 0.1975(4) 0.0464(18) Uani 1 1 d . .
H9 H 0.3023 0.4967 0.1857 0.056 Uiso 1 1 calc R U
N1 N 0.3957(6) 0.5419(4) 0.2560(3) 0.0450(14) Uani 1 1 d . .
C10 C 0.2852(7) 0.5385(6) 0.2992(4) 0.056(2) Uani 1 1 d . .
H10A H 0.2997 0.4966 0.3340 0.067 Uiso 1 1 calc R U
H10B H 0.2118 0.5199 0.2746 0.067 Uiso 1 1 calc R U
C11 C 0.2624(8) 0.6271(7) 0.3280(5) 0.067(3) Uani 1 1 d . .
H11A H 0.2302 0.6658 0.2943 0.080 Uiso 1 1 calc R U
H11B H 0.1995 0.6229 0.3623 0.080 Uiso 1 1 calc R U
N2 N 0.3787(6) 0.6634(5) 0.3551(3) 0.0513(16) Uani 1 1 d . .
H1N2 H 0.3747 0.6531 0.4023 0.062 Uiso 1 1 calc R U
C12 C 0.3913(10) 0.7608(6) 0.3467(4) 0.065(3) Uani 1 1 d . .
H12A H 0.3133 0.7891 0.3594 0.078 Uiso 1 1 calc R U
H12B H 0.4582 0.7825 0.3747 0.078 Uiso 1 1 calc R U
C13 C 0.4205(12) 0.7815(6) 0.2774(4) 0.069(2) Uani 1 1 d . .
H13A H 0.3510 0.7631 0.2498 0.082 Uiso 1 1 calc R U
H13B H 0.4306 0.8440 0.2725 0.082 Uiso 1 1 calc R U
N3 N 0.5358(7) 0.7374(5) 0.2569(3) 0.0549(17) Uani 1 1 d . .
H1N3 H 0.5218 0.7212 0.2111 0.066 Uiso 1 1 calc R U
C14 C 0.6465(10) 0.7965(7) 0.2561(5) 0.070(3) Uani 1 1 d . .
H14A H 0.6553 0.8246 0.2984 0.084 Uiso 1 1 calc R U
H14B H 0.6345 0.8415 0.2233 0.084 Uiso 1 1 calc R U
C15 C 0.7654(9) 0.7445(6) 0.2407(4) 0.063(2) Uani 1 1 d . .
H15A H 0.7561 0.7144 0.1992 0.076 Uiso 1 1 calc R U
H15B H 0.8375 0.7832 0.2378 0.076 Uiso 1 1 calc R U
N4 N 0.7837(6) 0.6812(5) 0.2939(3) 0.0502(16) Uani 1 1 d . .
H1N4 H 0.8018 0.7148 0.3336 0.060 Uiso 1 1 calc R U
C16 C 0.8917(7) 0.6246(7) 0.2825(4) 0.061(2) Uani 1 1 d . .
H16A H 0.9679 0.6591 0.2788 0.073 Uiso 1 1 calc R U
H16B H 0.8803 0.5923 0.2421 0.073 Uiso 1 1 calc R U
C17 C 0.9025(8) 0.5620(6) 0.3396(5) 0.063(2) Uani 1 1 d . .
H17A H 0.9718 0.5219 0.3323 0.076 Uiso 1 1 calc R U
H17B H 0.9193 0.5943 0.3795 0.076 Uiso 1 1 calc R U
N5 N 0.7841(5) 0.5131(5) 0.3464(3) 0.0487(15) Uani 1 1 d . .
C18 C 0.7942(7) 0.4336(6) 0.3634(4) 0.052(2) Uani 1 1 d . .
H18 H 0.8760 0.4123 0.3672 0.063 Uiso 1 1 calc R U
C19 C 0.6937(7) 0.3720(5) 0.3778(4) 0.0464(18) Uani 1 1 d . .
C20 C 0.7289(9) 0.2850(6) 0.3886(4) 0.063(2) Uani 1 1 d . .
H20 H 0.8133 0.2694 0.3846 0.075 Uiso 1 1 calc R U
C21 C 0.6439(10) 0.2236(6) 0.4047(5) 0.065(2) Uani 1 1 d . .
H21 H 0.6691 0.1661 0.4109 0.078 Uiso 1 1 calc R U
C22 C 0.5165(11) 0.2472(6) 0.4119(4) 0.063(3) Uani 1 1 d . .
H22 H 0.4570 0.2053 0.4234 0.076 Uiso 1 1 calc R U
C23 C 0.4801(8) 0.3325(6) 0.4021(4) 0.051(2) Uani 1 1 d . .
O3 O 0.3579(5) 0.3625(4) 0.4079(3) 0.0598(15) Uani 1 1 d . .
C25 C 0.2640(8) 0.3055(6) 0.4317(4) 0.065(2) Uani 1 1 d . .
H25A H 0.2829 0.2887 0.4764 0.078 Uiso 1 1 calc R U
H25B H 0.2610 0.2531 0.4051 0.078 Uiso 1 1 calc R U
C26 C 0.1400(9) 0.3520(8) 0.4289(5) 0.080(3) Uani 1 1 d . .
H26A H 0.1440 0.4039 0.4551 0.120 Uiso 1 1 calc R U
H26B H 0.0748 0.3145 0.4454 0.120 Uiso 1 1 calc R U
H26C H 0.1215 0.3675 0.3844 0.120 Uiso 1 1 calc R U
C24 C 0.5679(7) 0.3974(5) 0.3830(3) 0.0429(15) Uani 1 1 d . .
O4 O 0.5278(5) 0.4768(4) 0.3716(3) 0.0497(13) Uani 1 1 d . .
O5 O 0.6365(5) 0.6670(4) 0.4101(3) 0.0588(15) Uani 1 1 d . .
C27 C 0.6102(8) 0.6920(6) 0.4670(4) 0.053(2) Uani 1 1 d . .
O6 O 0.5126(7) 0.6719(6) 0.4962(3) 0.082(2) Uani 1 1 d . .
C28 C 0.7011(11) 0.7517(9) 0.4984(5) 0.096(4) Uani 1 1 d . .
H28A H 0.7219 0.7980 0.4687 0.144 Uiso 1 1 calc R U
H28B H 0.7762 0.7201 0.5096 0.144 Uiso 1 1 calc R U
H28C H 0.6643 0.7758 0.5373 0.144 Uiso 1 1 calc R U
O7 O 0.4682(13) 0.7053(8) 0.6256(4) 0.139(5) Uani 1 1 d . .
H1O7 H 0.4894 0.7085 0.5871 0.208 Uiso 1 1 calc R U
C29 C 0.499(3) 0.6274(12) 0.6492(8) 0.194(11) Uani 1 1 d . .
H29A H 0.5471 0.5976 0.6156 0.232 Uiso 1 1 calc R U
H29B H 0.4212 0.5949 0.6549 0.232 Uiso 1 1 calc R U
C30 C 0.5679(17) 0.6206(12) 0.7086(8) 0.145(6) Uani 1 1 d . .
H30A H 0.5132 0.6002 0.7428 0.218 Uiso 1 1 calc R U
H30B H 0.6008 0.6769 0.7203 0.218 Uiso 1 1 calc R U
H30C H 0.6363 0.5803 0.7030 0.218 Uiso 1 1 calc R U
O8 O 0.3369(8) 0.5359(6) 0.4813(4) 0.090(2) Uani 1 1 d G .
H1O8 H 0.3853 0.5794 0.4857 0.134 Uiso 1 1 d G U
H2O8 H 0.3638 0.5099 0.4476 0.134 Uiso 1 1 d G U

loop_
_atom_site_aniso_label
_atom_site_aniso_U_11
_atom_site_aniso_U_22
_atom_site_aniso_U_33
_atom_site_aniso_U_23
_atom_site_aniso_U_13
_atom_site_aniso_U_12
Er 0.04035(16) 0.04434(17) 0.03089(16) -0.00163(14) 0.00112(13) -0.00376(14)
O1 0.049(3) 0.069(4) 0.040(3) -0.015(3) 0.001(2) -0.007(3)
C1 0.052(5) 0.043(4) 0.039(4) -0.007(3) -0.006(3) 0.000(3)
C2 0.062(5) 0.054(5) 0.038(4) -0.001(4) 0.006(3) 0.003(4)
O2 0.062(4) 0.082(4) 0.044(3) -0.004(3) 0.016(3) -0.007(3)
C7 0.078(7) 0.076(6) 0.057(5) 0.003(4) 0.026(5) 0.003(5)
C8 0.084(8) 0.103(10) 0.101(9) -0.005(7) 0.042(7) -0.024(6)
C3 0.076(6) 0.084(7) 0.031(4) -0.008(4) 0.003(4) 0.008(5)
C4 0.088(7) 0.103(8) 0.037(5) -0.020(5) -0.013(4) 0.004(6)
C5 0.066(6) 0.077(6) 0.046(4) -0.012(4) -0.010(4) -0.004(5)
C6 0.054(4) 0.052(5) 0.041(4) -0.003(4) -0.011(3) 0.002(3)
C9 0.039(4) 0.044(4) 0.056(5) -0.003(3) -0.007(3) 0.001(3)
N1 0.043(4) 0.047(3) 0.046(3) -0.002(3) 0.002(3) -0.003(3)
C10 0.036(4) 0.067(5) 0.064(6) -0.007(4) 0.007(3) -0.005(3)
C11 0.040(4) 0.094(7) 0.067(6) 0.005(5) 0.009(4) 0.020(4)
N2 0.043(4) 0.061(4) 0.049(4) -0.002(3) -0.001(3) 0.007(3)
C12 0.078(7) 0.063(5) 0.055(5) -0.012(4) -0.009(5) 0.024(5)
C13 0.080(6) 0.056(5) 0.070(6) 0.008(4) -0.010(6) 0.012(6)
N3 0.069(4) 0.056(4) 0.040(3) 0.004(3) -0.005(3) -0.005(3)
C14 0.104(8) 0.057(6) 0.049(5) 0.014(4) -0.016(5) -0.014(5)
C15 0.068(6) 0.074(6) 0.048(5) 0.006(4) 0.001(4) -0.027(5)
N4 0.057(4) 0.065(4) 0.028(3) -0.004(3) 0.001(3) -0.020(3)
C16 0.037(4) 0.089(7) 0.056(5) -0.008(5) 0.010(3) -0.016(4)
C17 0.040(4) 0.084(6) 0.067(5) -0.004(5) 0.005(4) -0.017(4)
N5 0.039(3) 0.066(4) 0.041(3) -0.003(3) -0.002(3) -0.003(3)
C18 0.049(4) 0.066(6) 0.041(4) -0.001(4) -0.003(3) 0.009(4)
C19 0.046(4) 0.053(4) 0.040(4) 0.002(3) -0.004(3) 0.006(3)
C20 0.062(5) 0.067(6) 0.058(5) 0.002(5) -0.009(4) 0.011(5)
C21 0.077(6) 0.049(5) 0.069(6) 0.002(5) -0.021(5) 0.012(5)
C22 0.099(8) 0.048(5) 0.043(5) 0.006(4) -0.013(5) -0.016(5)
C23 0.064(5) 0.051(5) 0.039(4) 0.001(4) -0.005(4) -0.006(4)
O3 0.051(3) 0.059(3) 0.070(4) 0.013(3) 0.010(3) -0.009(3)
C25 0.064(5) 0.081(6) 0.050(5) 0.010(4) -0.001(4) -0.018(5)
C26 0.060(6) 0.103(8) 0.076(7) 0.013(6) 0.005(5) -0.020(5)
C24 0.056(4) 0.045(4) 0.028(3) 0.003(3) 0.001(3) 0.002(4)
O4 0.044(3) 0.049(3) 0.056(3) 0.007(3) 0.007(2) -0.001(2)
O5 0.060(3) 0.077(4) 0.040(3) -0.007(3) -0.003(2) -0.002(3)
C27 0.062(6) 0.060(5) 0.039(4) -0.005(4) -0.004(3) 0.000(4)
O6 0.074(5) 0.119(6) 0.054(4) -0.022(4) 0.015(3) -0.019(4)
C28 0.105(9) 0.121(10) 0.063(6) -0.029(6) -0.007(6) -0.036(7)
O7 0.204(12) 0.151(9) 0.060(5) -0.010(6) 0.018(6) 0.096(9)
C29 0.40(4) 0.095(12) 0.088(11) -0.003(9) -0.010(16) 0.054(16)
C30 0.142(15) 0.151(15) 0.143(14) 0.020(12) 0.016(11) 0.037(13)
O8 0.088(5) 0.092(6) 0.088(5) -0.016(5) 0.019(4) 0.000(4)

loop_
_atom_type_symbol
_atom_type_description
_atom_type_scat_dispersion_real
_atom_type_scat_dispersion_imag
_atom_type_scat_source
C C 0.0033 0.0016 'International Tables Vol C Tables 4.2.6.8 and 6.1.1.4'
H H 0.0000 0.0000 'International Tables Vol C Tables 4.2.6.8 and 6.1.1.4'
N N 0.0061 0.0033 'International Tables Vol C Tables 4.2.6.8 and 6.1.1.4'
O O 0.0106 0.0060 'International Tables Vol C Tables 4.2.6.8 and 6.1.1.4'
Er Er -0.2586 4.9576 'International Tables Vol C Tables 4.2.6.8 and 6.1.1.4'

loop_
_geom_angle_atom_site_label_1
_geom_angle_atom_site_label_2
_geom_angle_atom_site_label_3
_geom_angle
O4 Er O1 109.7(2)
O4 Er O5 92.0(2)
O1 Er O5 146.5(2)
O4 Er N1 76.6(2)
O1 Er N1 72.2(2)
O5 Er N1 139.6(2)
O4 Er N5 73.0(2)
O1 Er N5 81.6(2)
O5 Er N5 80.8(2)
N1 Er N5 129.7(2)
O4 Er N4 138.8(2)
O1 Er N4 74.6(2)
O5 Er N4 72.3(2)
N1 Er N4 138.62(19)
N5 Er N4 67.1(2)
O4 Er N2 86.7(2)
O1 Er N2 129.8(2)
O5 Er N2 74.8(2)
N1 Er N2 66.0(2)
N5 Er N2 147.6(2)
N4 Er N2 123.0(2)
O4 Er N3 151.7(2)
O1 Er N3 81.4(2)
O5 Er N3 91.4(2)
N1 Er N3 82.7(2)
N5 Er N3 135.2(2)
N4 Er N3 68.4(2)
N2 Er N3 67.2(2)
C1 O1 Er 143.9(5)
O1 C1 C6 122.4(7)
O1 C1 C2 120.2(7)
C6 C1 C2 117.3(7)
O2 C2 C3 125.6(7)
O2 C2 C1 113.8(7)
C3 C2 C1 120.6(8)
C2 O2 C7 117.6(7)
O2 C7 C8 106.7(8)
O2 C7 H7A 110.4
C8 C7 H7A 110.4
O2 C7 H7B 110.4
C8 C7 H7B 110.4
H7A C7 H7B 108.6
C7 C8 H8A 109.5
C7 C8 H8B 109.5
H8A C8 H8B 109.5
C7 C8 H8C 109.5
H8A C8 H8C 109.5
H8B C8 H8C 109.5
C2 C3 C4 121.6(8)
C2 C3 H3A 119.2
C4 C3 H3A 119.2
C5 C4 C3 119.4(8)
C5 C4 H4 120.3
C3 C4 H4 120.3
C4 C5 C6 120.7(9)
C4 C5 H5 119.7
C6 C5 H5 119.7
C5 C6 C1 120.2(8)
C5 C6 C9 117.7(8)
C1 C6 C9 122.1(7)
N1 C9 C6 127.9(7)
N1 C9 H9 116.1
C6 C9 H9 116.1
C9 N1 C10 117.9(6)
C9 N1 Er 130.9(5)
C10 N1 Er 111.0(5)
N1 C10 C11 109.3(7)
N1 C10 H10A 109.8
C11 C10 H10A 109.8
N1 C10 H10B 109.8
C11 C10 H10B 109.8
H10A C10 H10B 108.3
N2 C11 C10 110.9(6)
N2 C11 H11A 109.5
C10 C11 H11A 109.5
N2 C11 H11B 109.5
C10 C11 H11B 109.5
H11A C11 H11B 108.0
C11 N2 C12 114.1(7)
C11 N2 Er 116.5(5)
C12 N2 Er 107.5(5)
C11 N2 H1N2 106.0
C12 N2 H1N2 106.0
Er N2 H1N2 106.0
C13 C12 N2 109.8(7)
C13 C12 H12A 109.7
N2 C12 H12A 109.7
C13 C12 H12B 109.7
N2 C12 H12B 109.7
H12A C12 H12B 108.2
N3 C13 C12 110.5(8)
N3 C13 H13A 109.6
C12 C13 H13A 109.6
N3 C13 H13B 109.6
C12 C13 H13B 109.6
H13A C13 H13B 108.1
C13 N3 C14 112.6(8)
C13 N3 Er 115.7(5)
C14 N3 Er 111.4(5)
C13 N3 H1N3 105.4
C14 N3 H1N3 105.4
Er N3 H1N3 105.4
N3 C14 C15 109.7(7)
N3 C14 H14A 109.7
C15 C14 H14A 109.7
N3 C14 H14B 109.7
C15 C14 H14B 109.7
H14A C14 H14B 108.2
N4 C15 C14 107.5(7)
N4 C15 H15A 110.2
C14 C15 H15A 110.2
N4 C15 H15B 110.2
C14 C15 H15B 110.2
H15A C15 H15B 108.5
C16 N4 C15 112.3(6)
C16 N4 Er 111.4(5)
C15 N4 Er 111.9(5)
C16 N4 H1N4 106.9
C15 N4 H1N4 106.9
Er N4 H1N4 106.9
N4 C16 C17 108.3(7)
N4 C16 H16A 110.0
C17 C16 H16A 110.0
N4 C16 H16B 110.0
C17 C16 H16B 110.0
H16A C16 H16B 108.4
N5 C17 C16 109.3(7)
N5 C17 H17A 109.8
C16 C17 H17A 109.8
N5 C17 H17B 109.8
C16 C17 H17B 109.8
H17A C17 H17B 108.3
C18 N5 C17 116.3(7)
C18 N5 Er 127.5(5)
C17 N5 Er 116.1(6)
N5 C18 C19 128.0(7)
N5 C18 H18 116.0
C19 C18 H18 116.0
C24 C19 C20 120.6(8)
C24 C19 C18 122.4(7)
C20 C19 C18 117.0(7)
C21 C20 C19 121.7(9)
C21 C20 H20 119.2
C19 C20 H20 119.2
C20 C21 C22 119.4(9)
C20 C21 H21 120.3
C22 C21 H21 120.3
C23 C22 C21 119.8(9)
C23 C22 H22 120.1
C21 C22 H22 120.1
C22 C23 O3 124.5(8)
C22 C23 C24 121.5(9)
O3 C23 C24 114.0(7)
C23 O3 C25 119.0(7)
O3 C25 C26 108.2(8)
O3 C25 H25A 110.1
C26 C25 H25A 110.1
O3 C25 H25B 110.1
C26 C25 H25B 110.1
H25A C25 H25B 108.4
C25 C26 H26A 109.5
C25 C26 H26B 109.5
H26A C26 H26B 109.5
C25 C26 H26C 109.5
H26A C26 H26C 109.5
H26B C26 H26C 109.5
O4 C24 C19 123.8(7)
O4 C24 C23 119.2(7)
C19 C24 C23 117.0(7)
C24 O4 Er 139.1(5)
C27 O5 Er 151.0(5)
O6 C27 O5 123.9(8)
O6 C27 C28 119.5(8)
O5 C27 C28 116.6(8)
C27 C28 H28A 109.5
C27 C28 H28B 109.5
H28A C28 H28B 109.5
C27 C28 H28C 109.5
H28A C28 H28C 109.5
H28B C28 H28C 109.5
C29 O7 H1O7 109.5
O7 C29 C30 120.0(17)
O7 C29 H29A 107.3
C30 C29 H29A 107.3
O7 C29 H29B 107.3
C30 C29 H29B 107.3
H29A C29 H29B 106.9
C29 C30 H30A 109.5
C29 C30 H30B 109.5
H30A C30 H30B 109.5
C29 C30 H30C 109.5
H30A C30 H30C 109.5
H30B C30 H30C 109.5
H1O8 O8 H2O8 104.6

loop_
_geom_bond_atom_site_label_1
_geom_bond_atom_site_label_2
_geom_bond_distance
Er O4 2.210(5)
Er O1 2.210(5)
Er O5 2.286(5)
Er N1 2.494(6)
Er N5 2.517(6)
Er N4 2.531(6)
Er N2 2.567(6)
Er N3 2.569(7)
O1 C1 1.304(8)
C1 C6 1.421(12)
C1 C2 1.425(11)
C2 O2 1.369(10)
C2 C3 1.371(12)
O2 C7 1.448(10)
C7 C8 1.482(15)
C7 H7A 0.9700
C7 H7B 0.9700
C8 H8A 0.9600
C8 H8B 0.9600
C8 H8C 0.9600
C3 C4 1.386(13)
C3 H3A 0.9300
C4 C5 1.382(13)
C4 H4 0.9300
C5 C6 1.402(11)
C5 H5 0.9300
C6 C9 1.436(11)
C9 N1 1.273(10)
C9 H9 0.9300
N1 C10 1.469(10)
C10 C11 1.501(13)
C10 H10A 0.9700
C10 H10B 0.9700
C11 N2 1.462(11)
C11 H11A 0.9700
C11 H11B 0.9700
N2 C12 1.509(12)
N2 H1N2 0.9800
C12 C13 1.483(13)
C12 H12A 0.9700
C12 H12B 0.9700
C13 N3 1.459(13)
C13 H13A 0.9700
C13 H13B 0.9700
N3 C14 1.483(12)
N3 H1N3 0.9800
C14 C15 1.524(14)
C14 H14A 0.9700
C14 H14B 0.9700
C15 N4 1.471(11)
C15 H15A 0.9700
C15 H15B 0.9700
N4 C16 1.456(12)
N4 H1N4 0.9800
C16 C17 1.515(14)
C16 H16A 0.9700
C16 H16B 0.9700
C17 N5 1.469(10)
C17 H17A 0.9700
C17 H17B 0.9700
N5 C18 1.272(11)
C18 C19 1.455(12)
C18 H18 0.9300
C19 C24 1.394(11)
C19 C20 1.402(13)
C20 C21 1.344(14)
C20 H20 0.9300
C21 C22 1.407(14)
C21 H21 0.9300
C22 C23 1.379(12)
C22 H22 0.9300
C23 O3 1.381(10)
C23 C24 1.417(11)
O3 C25 1.411(10)
C25 C26 1.498(14)
C25 H25A 0.9700
C25 H25B 0.9700
C26 H26A 0.9600
C26 H26B 0.9600
C26 H26C 0.9600
C24 O4 1.310(9)
O5 C27 1.255(9)
C27 O6 1.233(10)
C27 C28 1.476(13)
C28 H28A 0.9600
C28 H28B 0.9600
C28 H28C 0.9600
O7 C29 1.328(19)
O7 H1O7 0.8200
C29 C30 1.42(2)
C29 H29A 0.9700
C29 H29B 0.9700
C30 H30A 0.9600
C30 H30B 0.9600
C30 H30C 0.9600
O8 H1O8 0.8476
O8 H2O8 0.8452

loop_
_geom_hbond_atom_site_label_D
_geom_hbond_atom_site_label_H
_geom_hbond_atom_site_label_A
_geom_hbond_distance_DH
_geom_hbond_distance_HA
_geom_hbond_distance_DA
_geom_hbond_angle_DHA
_geom_hbond_site_symmetry_A
N2 H1N2 O6 0.98 2.43 3.217(9) 137.1 .
N4 H1N4 O7 0.98 2.30 3.092(10) 136.8 4_566
O7 H1O7 O6 0.82 1.96 2.736(10) 158.3 .
O8 H1O8 O6 0.85 1.97 2.814(11) 174.0 .
O8 H2O8 O3 0.85 2.40 3.060(11) 135.2 .
O8 H2O8 O4 0.85 2.39 3.154(9) 151.2 .

loop_
_geom_torsion_atom_site_label_1
_geom_torsion_atom_site_label_2
_geom_torsion_atom_site_label_3
_geom_torsion_atom_site_label_4
_geom_torsion
Er O1 C1 C6 -11.4(14)
Er O1 C1 C2 167.5(7)
O1 C1 C2 O2 -4.4(11)
C6 C1 C2 O2 174.6(7)
O1 C1 C2 C3 176.1(8)
C6 C1 C2 C3 -4.9(13)
C3 C2 O2 C7 7.8(13)
C1 C2 O2 C7 -171.6(8)
C2 O2 C7 C8 174.9(8)
O2 C2 C3 C4 -176.9(10)
C1 C2 C3 C4 2.5(15)
C2 C3 C4 C5 0.9(17)
C3 C4 C5 C6 -1.8(17)
C4 C5 C6 C1 -0.8(15)
C4 C5 C6 C9 177.9(10)
O1 C1 C6 C5 -177.0(8)
C2 C1 C6 C5 4.0(12)
O1 C1 C6 C9 4.3(12)
C2 C1 C6 C9 -174.6(8)
C5 C6 C9 N1 -177.5(8)
C1 C6 C9 N1 1.2(13)
C6 C9 N1 C10 -177.3(8)
C6 C9 N1 Er -2.0(12)
C9 N1 C10 C11 -126.2(8)
Er N1 C10 C11 57.6(8)
N1 C10 C11 N2 -49.1(10)
C10 C11 N2 C12 144.3(8)
C10 C11 N2 Er 18.0(9)
C11 N2 C12 C13 -73.6(11)
Er N2 C12 C13 57.2(9)
N2 C12 C13 N3 -57.8(11)
C12 C13 N3 C14 -101.5(9)
C12 C13 N3 Er 28.3(10)
C13 N3 C14 C15 174.6(7)
Er N3 C14 C15 42.6(8)
N3 C14 C15 N4 -62.9(9)
C14 C15 N4 C16 177.0(7)
C14 C15 N4 Er 50.8(8)
C15 N4 C16 C17 -180.0(7)
Er N4 C16 C17 -53.5(8)
N4 C16 C17 N5 57.1(10)
C16 C17 N5 C18 143.2(8)
C16 C17 N5 Er -33.3(9)
C17 N5 C18 C19 175.6(8)
Er N5 C18 C19 -8.3(12)
N5 C18 C19 C24 -9.0(13)
N5 C18 C19 C20 173.1(8)
C24 C19 C20 C21 -0.5(13)
C18 C19 C20 C21 177.5(8)
C19 C20 C21 C22 -1.1(15)
C20 C21 C22 C23 0.5(15)
C21 C22 C23 O3 179.9(8)
C21 C22 C23 C24 1.7(13)
C22 C23 O3 C25 6.6(13)
C24 C23 O3 C25 -175.0(6)
C23 O3 C25 C26 -176.3(8)
C20 C19 C24 O4 -177.8(7)
C18 C19 C24 O4 4.4(12)
C20 C19 C24 C23 2.5(11)
C18 C19 C24 C23 -175.3(7)
C22 C23 C24 O4 177.2(8)
O3 C23 C24 O4 -1.3(10)
C22 C23 C24 C19 -3.1(11)
O3 C23 C24 C19 178.4(7)
C19 C24 O4 Er 23.5(12)
C23 C24 O4 Er -156.8(6)
Er O5 C27 O6 3.4(19)
Er O5 C27 C28 -174.3(10)
